data_7126760
loop_
_publ_author_name
'Liang, Qingxin'
'Xu, Jingyi'
'Xue, Jie'
'Qiao, Juan'

_publ_section_title
;
 Near-infrared-II thermally activated delayed fluorescence organic
 light-emitting diodes.
;
_journal_issue 63
_journal_name_full 'Chemical communications (Cambridge, England)'
_journal_page_first 8988
_journal_page_last 8991
_journal_paper_doi 10.1039/d0cc02695f
_journal_volume 56
_journal_year 2020
_chemical_formula_moiety 'C36 H19 N7'
_chemical_formula_sum 'C36 H19 N7'
_chemical_formula_weight 549.58
_chemical_name_systematic TPAAZ
_space_group_crystal_system monoclinic
_space_group_IT_number 14
_space_group_name_Hall '-P 2yn'
_space_group_name_H-M_alt 'P 1 21/n 1'
_atom_sites_solution_hydrogens geom
_atom_sites_solution_primary dual
_audit_creation_date 2017-07-04
_audit_creation_method
;
Olex2 1.2
(compiled 2017.03.28 svn.r3405 for OlexSys, GUI svn.r5337)
;
_audit_update_record
;
2020-04-10 deposited with the CCDC.	2020-06-23 downloaded from the CCDC.
;
_cell_angle_alpha 90
_cell_angle_beta 94.3890(10)
_cell_angle_gamma 90
_cell_formula_units_Z 8
_cell_length_a 10.74710(10)
_cell_length_b 10.06530(10)
_cell_length_c 50.8287(5)
_cell_measurement_reflns_used 9577
_cell_measurement_temperature 293(2)
_cell_measurement_theta_max 65.4940
_cell_measurement_theta_min 4.1410
_cell_volume 5482.16(9)
_computing_cell_refinement 'CrysAlisPro 1.171.39.27b (Rigaku OD, 2015)'
_computing_data_collection 'CrysAlisPro 1.171.39.27b (Rigaku OD, 2015)'
_computing_data_reduction 'CrysAlisPro 1.171.39.27b (Rigaku OD, 2015)'
_computing_molecular_graphics 'Olex2 (Dolomanov et al., 2009)'
_computing_publication_material 'Olex2 (Dolomanov et al., 2009)'
_computing_structure_refinement 'ShelXL (Sheldrick, 2015)'
_computing_structure_solution 'ShelXT (Sheldrick, 2015)'
_diffrn_ambient_temperature 293(2)
_diffrn_detector 'CCD plate'
_diffrn_detector_area_resol_mean 10.4273
_diffrn_detector_type AtlasS2
_diffrn_measured_fraction_theta_full 0.979
_diffrn_measured_fraction_theta_max 0.979
_diffrn_measurement_details
;
List of Runs (angles in degrees, time in seconds):

  # Type    Start    End  Width  t~exp~   \w     \q     \k     \f   Frames
#--------------------------------------------------------------------------
  1  \w   -103.00 -22.00   0.30    1.50    --  -40.81 -38.00  90.00  270
  2  \w   -111.00 -15.90   0.30    1.50    --  -40.81 -38.00-180.00  317
  3  \w     17.80 118.00   0.30    2.00    --   89.35 -30.00 -60.00  334
  4  \w     93.00 150.00   0.30    2.00    --   89.35  45.00-150.00  190
  5  \w    122.80 163.00   0.30    2.00    --   89.35 125.00-120.00  134
  6  \w     57.00 129.00   0.30    2.00    --   89.35  77.00 150.00  240
  7  \w     57.00 114.00   0.30    2.00    --   89.35 -61.00 120.00  190
  8  \w     65.00 156.20   0.30    2.00    --   89.35  45.00 120.00  304
;
_diffrn_measurement_device 'four-circle diffractometer'
_diffrn_measurement_device_type 'SuperNova, Dual, Cu at home/near, AtlasS2'
_diffrn_measurement_method '\w scans'
_diffrn_orient_matrix_type 'CrysAlisPro convention (1999,Acta A55,543-557)'
_diffrn_orient_matrix_UB_11 -0.0150368000
_diffrn_orient_matrix_UB_12 -0.1135140000
_diffrn_orient_matrix_UB_13 -0.0203394000
_diffrn_orient_matrix_UB_21 0.0974344000
_diffrn_orient_matrix_UB_22 0.0665095000
_diffrn_orient_matrix_UB_23 -0.0164023000
_diffrn_orient_matrix_UB_31 0.1045792000
_diffrn_orient_matrix_UB_32 -0.0782253000
_diffrn_orient_matrix_UB_33 0.0155506000
_diffrn_radiation_monochromator mirror
_diffrn_radiation_probe x-ray
_diffrn_radiation_type CuK\a
_diffrn_radiation_wavelength 1.54184
_diffrn_reflns_av_R_equivalents 0.0196
_diffrn_reflns_av_unetI/netI 0.0201
_diffrn_reflns_Laue_measured_fraction_full 0.979
_diffrn_reflns_Laue_measured_fraction_max 0.979
_diffrn_reflns_limit_h_max 12
_diffrn_reflns_limit_h_min -12
_diffrn_reflns_limit_k_max 7
_diffrn_reflns_limit_k_min -11
_diffrn_reflns_limit_l_max 59
_diffrn_reflns_limit_l_min -58
_diffrn_reflns_number 20679
_diffrn_reflns_point_group_measured_fraction_full 0.979
_diffrn_reflns_point_group_measured_fraction_max 0.979
_diffrn_reflns_theta_full 65.792
_diffrn_reflns_theta_max 65.792
_diffrn_reflns_theta_min 3.488
_diffrn_source 'micro-focus sealed X-ray tube'
_diffrn_source_type 'SuperNova (Cu) X-ray Source'
_exptl_absorpt_coefficient_mu 0.651
_exptl_absorpt_correction_T_max 1.00000
_exptl_absorpt_correction_T_min 0.88092
_exptl_absorpt_correction_type multi-scan
_exptl_absorpt_process_details
;
CrysAlisPro 1.171.39.27b (Rigaku Oxford Diffraction, 2015)
Empirical absorption correction using spherical harmonics,
 implemented in SCALE3 ABSPACK scaling algorithm.
;
_exptl_crystal_colour 'dark violet'
_exptl_crystal_colour_primary black
_exptl_crystal_density_diffrn 1.332
_exptl_crystal_description block
_exptl_crystal_F_000 2272
_exptl_crystal_recrystallization_method 'Vapour deposition'
_exptl_crystal_size_max 0.3
_exptl_crystal_size_mid 0.3
_exptl_crystal_size_min 0.2
_refine_diff_density_max 0.179
_refine_diff_density_min -0.260
_refine_diff_density_rms 0.061
_refine_ls_extinction_method none
_refine_ls_goodness_of_fit_ref 1.047
_refine_ls_hydrogen_treatment constr
_refine_ls_matrix_type full
_refine_ls_number_parameters 775
_refine_ls_number_reflns 9294
_refine_ls_number_restraints 0
_refine_ls_restrained_S_all 1.047
_refine_ls_R_factor_all 0.0522
_refine_ls_R_factor_gt 0.0439
_refine_ls_shift/su_max 0.001
_refine_ls_shift/su_mean 0.000
_refine_ls_structure_factor_coef Fsqd
_refine_ls_weighting_details 'w=1/[\s^2^(Fo^2^)+(0.0612P)^2^+0.6640P] where P=(Fo^2^+2Fc^2^)/3'
_refine_ls_weighting_scheme calc
_refine_ls_wR_factor_gt 0.1059
_refine_ls_wR_factor_ref 0.1134
_reflns_Friedel_coverage 0.000
_reflns_number_gt 7782
_reflns_number_total 9294
_reflns_threshold_expression 'I > 2\s(I)'
_cod_data_source_file d0cc02695f2.cif
_cod_data_source_block 20170704xuejie-tpadcaz
_cod_depositor_comments 'Adding full bibliography for 7126760.cif.'
_cod_database_code 7126760
_shelx_shelxl_version_number 2014/7
_shelx_space_group_comment
;
The symmetry employed for this shelxl refinement is uniquely defined
by the following loop, which should always be used as a source of
symmetry information in preference to the above space-group names.
They are only intended as comments.
;
_reflns_odcompleteness_completeness 99.94
_reflns_odcompleteness_iscentric 1
_reflns_odcompleteness_theta 61.08
_olex2_refinement_description
;
1. Fixed Uiso
 At 1.2 times of:
  All C(H) groups
2.a Aromatic/amide H refined with riding coordinates:
 C00O(H00O), C00X(H00X), C00Z(H00Z), C010(H010), C011(H011), C012(H012),
 C013(H013), C014(H014), C015(H015), C016(H016), C017(H017), C01A(H01A),
 C01E(H01E), C01F(H01F), C01G(H01G), C01H(H01H), C01I(H01I), C01L(H01L),
 C01R(H01R), C01S(H01S), C01U(H01U), C01W(H01W), C01X(H01X), C01Z(H01Z),
 C020(H020), C021(H021), C022(H022), C023(H023), C024(H024), C026(H026),
 C027(H027), C028(H028), C029(H029), C02A(H02A), C02B(H02B), C02C(H02C),
 C02D(H02D), C02E(H02E)
;
_olex2_submission_special_instructions 'No special instructions were received'
_oxdiff_exptl_absorpt_empirical_details
;
Empirical correction (ABSPACK) includes:
- Absorption correction using spherical harmonics
- Frame scaling
;
_oxdiff_exptl_absorpt_empirical_full_max 1.433
_oxdiff_exptl_absorpt_empirical_full_min 0.795

loop_
_space_group_symop_operation_xyz
'x, y, z'
'-x+1/2, y+1/2, -z+1/2'
'-x, -y, -z'
'x-1/2, -y-1/2, z-1/2'

loop_
_atom_site_label
_atom_site_type_symbol
_atom_site_fract_x
_atom_site_fract_y
_atom_site_fract_z
_atom_site_U_iso_or_equiv
_atom_site_adp_type
_atom_site_occupancy
_atom_site_site_symmetry_order
_atom_site_calc_flag
_atom_site_refinement_flags_posn
_atom_site_refinement_flags_adp
_atom_site_refinement_flags_occupancy
_atom_site_disorder_assembly
_atom_site_disorder_group
N001 N 0.93639(10) 0.24529(11) 0.51545(2) 0.0406(3) Uani 1 1 d . . . . .
N002 N 0.83690(11) 0.50588(11) 0.49995(2) 0.0443(3) Uani 1 1 d . . . . .
N003 N 0.95195(11) 0.31584(12) 0.55885(2) 0.0436(3) Uani 1 1 d . . . . .
N004 N 0.41042(11) 0.94053(12) 0.54980(2) 0.0452(3) Uani 1 1 d . . . . .
N005 N 0.85748(11) 0.56839(12) 0.54342(2) 0.0460(3) Uani 1 1 d . . . . .
N006 N 0.47733(11) 0.88727(13) 0.59246(2) 0.0490(3) Uani 1 1 d . . . . .
N007 N 0.48383(11) 0.67648(12) 0.53340(2) 0.0461(3) Uani 1 1 d . . . . .
N008 N 0.55059(12) 0.63171(13) 0.57675(2) 0.0520(3) Uani 1 1 d . . . . .
N009 N 0.19064(14) 0.91283(15) 0.32614(2) 0.0629(4) Uani 1 1 d . . . . .
N00A N 0.70249(15) -0.16903(14) 0.31900(2) 0.0647(4) Uani 1 1 d . . . . .
C00B C 0.89809(12) 0.19734(14) 0.46735(3) 0.0396(3) Uani 1 1 d . . . . .
C00C C 0.91981(12) 0.34452(13) 0.53330(3) 0.0390(3) Uani 1 1 d . . . . .
C00D C 0.90111(12) 0.27811(13) 0.49101(3) 0.0384(3) Uani 1 1 d . . . . .
C00E C 0.31298(12) 0.91591(14) 0.45474(3) 0.0422(3) Uani 1 1 d . . . . .
C00F C 0.84808(12) 0.27849(14) 0.44633(3) 0.0398(3) Uani 1 1 d . . . . .
C00G C 0.35182(12) 0.88206(13) 0.48080(3) 0.0406(3) Uani 1 1 d . . . . .
C00H C 0.81205(13) 0.03185(15) 0.38999(3) 0.0463(3) Uani 1 1 d . . . . .
C00I C 0.85105(12) 0.40969(13) 0.48337(3) 0.0406(3) Uani 1 1 d . . . . .
C00J C 0.87131(12) 0.47211(13) 0.52563(3) 0.0406(3) Uani 1 1 d . . . . .
C00K C 0.40613(12) 0.75810(14) 0.48852(3) 0.0422(3) Uani 1 1 d . . . . .
C00L C 0.34360(12) 0.96921(14) 0.50238(3) 0.0422(3) Uani 1 1 d . . . . .
C00M C 0.46294(12) 0.84867(14) 0.56711(3) 0.0431(3) Uani 1 1 d . . . . .
C00N C 0.93474(13) 0.41177(14) 0.57610(3) 0.0438(3) Uani 1 1 d . . . . .
C00O C 0.92543(13) 0.06696(14) 0.46208(3) 0.0429(3) Uani 1 1 d . . . . .
H00O H 0.9608 0.0116 0.4753 0.051 Uiso 1 1 calc R . . . .
C00P C 0.88878(13) 0.53786(14) 0.56832(3) 0.0448(3) Uani 1 1 d . . . . .
C00Q C 0.49900(13) 0.71918(14) 0.55905(3) 0.0439(3) Uani 1 1 d . . . . .
C00R C 0.82360(12) 0.23472(14) 0.42026(3) 0.0413(3) Uani 1 1 d . . . . .
C00S C 0.39624(12) 0.89828(14) 0.52559(3) 0.0414(3) Uani 1 1 d . . . . .
C00T C 0.43400(12) 0.76580(14) 0.51705(3) 0.0415(3) Uani 1 1 d . . . . .
C00U C 0.81968(13) 0.40841(14) 0.45479(3) 0.0419(3) Uani 1 1 d . . . . .
C00V C 0.33156(13) 0.81796(15) 0.43487(3) 0.0445(3) Uani 1 1 d . . . . .
C00W C 0.84738(12) 0.09646(15) 0.41544(3) 0.0433(3) Uani 1 1 d . . . . .
C00X C 0.83513(14) 0.08570(17) 0.36546(3) 0.0501(4) Uani 1 1 d . . . . .
H00X H 0.8753 0.1674 0.3649 0.060 Uiso 1 1 calc R . . . .
C00Y C 0.29412(13) 0.84233(15) 0.40674(3) 0.0464(3) Uani 1 1 d . . . . .
C00Z C 0.38664(14) 0.69778(15) 0.44296(3) 0.0492(3) Uani 1 1 d . . . . .
H00Z H 0.3994 0.6347 0.4301 0.059 Uiso 1 1 calc R . . . .
C010 C 0.75075(15) -0.09051(16) 0.38974(3) 0.0525(4) Uani 1 1 d . . . . .
H010 H 0.7343 -0.1294 0.4057 0.063 Uiso 1 1 calc R . . . .
C011 C 0.77079(13) 0.33146(16) 0.40242(3) 0.0484(3) Uani 1 1 d . . . . .
H011 H 0.7523 0.3085 0.3848 0.058 Uiso 1 1 calc R . . . .
C012 C 0.89865(13) 0.01983(15) 0.43639(3) 0.0458(3) Uani 1 1 d . . . . .
H012 H 0.9163 -0.0688 0.4331 0.055 Uiso 1 1 calc R . . . .
C013 C 0.42411(14) 0.66557(15) 0.46926(3) 0.0484(3) Uani 1 1 d . . . . .
H013 H 0.4602 0.5837 0.4736 0.058 Uiso 1 1 calc R . . . .
C014 C 0.18026(14) 0.90154(16) 0.39846(3) 0.0508(4) Uani 1 1 d . . . . .
H014 H 0.1264 0.9266 0.4110 0.061 Uiso 1 1 calc R . . . .
C015 C 0.26546(13) 1.04701(15) 0.45125(3) 0.0486(3) Uani 1 1 d . . . . .
H015 H 0.2400 1.0766 0.4344 0.058 Uiso 1 1 calc R . . . .
C016 C 0.29460(14) 1.09403(14) 0.49828(3) 0.0491(3) Uani 1 1 d . . . . .
H016 H 0.2870 1.1523 0.5123 0.059 Uiso 1 1 calc R . . . .
C017 C 0.76882(14) 0.49926(16) 0.43694(3) 0.0512(4) Uani 1 1 d . . . . .
H017 H 0.7498 0.5850 0.4421 0.061 Uiso 1 1 calc R . . . .
C018 C 0.22470(15) 0.88861(16) 0.35297(3) 0.0526(4) Uani 1 1 d . . . . .
C019 C 0.52534(13) 0.79885(17) 0.60948(3) 0.0503(4) Uani 1 1 d . . . . .
C01A C 0.74632(15) 0.45862(16) 0.41057(3) 0.0538(4) Uani 1 1 d . . . . .
H01A H 0.7137 0.5198 0.3982 0.065 Uiso 1 1 calc R . . . .
C01B C 0.56281(14) 0.67157(16) 0.60158(3) 0.0524(4) Uani 1 1 d . . . . .
N01C N 0.86763(17) 0.72681(17) 0.60205(3) 0.0800(5) Uani 1 1 d . . . . .
C01D C 0.12429(15) 1.02912(18) 0.31763(3) 0.0566(4) Uani 1 1 d . . . . .
C01E C 0.25645(14) 1.13088(15) 0.47233(3) 0.0530(4) Uani 1 1 d . . . . .
H01E H 0.2237 1.2155 0.4693 0.064 Uiso 1 1 calc R . . . .
C01F C 0.37087(15) 0.80564(17) 0.38712(3) 0.0553(4) Uani 1 1 d . . . . .
H01F H 0.4467 0.7645 0.3919 0.066 Uiso 1 1 calc R . . . .
C01G C 0.33787(16) 0.82843(18) 0.36088(3) 0.0591(4) Uani 1 1 d . . . . .
H01G H 0.3917 0.8034 0.3483 0.071 Uiso 1 1 calc R . . . .
C01H C 0.14583(15) 0.92365(17) 0.37234(3) 0.0552(4) Uani 1 1 d . . . . .
H01H H 0.0690 0.9625 0.3675 0.066 Uiso 1 1 calc R . . . .
C01I C 0.71410(16) -0.15519(17) 0.36671(3) 0.0572(4) Uani 1 1 d . . . . .
H01I H 0.6724 -0.2359 0.3673 0.069 Uiso 1 1 calc R . . . .
C01J C 0.87697(15) 0.64307(16) 0.58736(3) 0.0542(4) Uani 1 1 d . . . . .
C01K C 0.73868(15) -0.10133(17) 0.34230(3) 0.0531(4) Uani 1 1 d . . . . .
C01L C 0.79993(15) 0.02103(17) 0.34219(3) 0.0543(4) Uani 1 1 d . . . . .
H01L H 0.8172 0.0593 0.3262 0.065 Uiso 1 1 calc R . . . .
C01M C 0.68527(17) -0.10258(18) 0.29426(3) 0.0609(4) Uani 1 1 d . . . . .
C01N C 0.68856(17) -0.31054(17) 0.31945(3) 0.0584(4) Uani 1 1 d . . . . .
C01O C 0.22437(16) 0.81942(18) 0.30680(3) 0.0595(4) Uani 1 1 d . . . . .
C01P C 0.96471(16) 0.38714(17) 0.60384(3) 0.0564(4) Uani 1 1 d . . . . .
C01Q C 0.53544(16) 0.83409(19) 0.63709(3) 0.0608(4) Uani 1 1 d . . . . .
C01R C 0.78631(19) -0.3888(2) 0.32941(3) 0.0704(5) Uani 1 1 d . . . . .
H01R H 0.8615 -0.3497 0.3355 0.084 Uiso 1 1 calc R . . . .
C01S C 0.04313(16) 1.0258(2) 0.29503(3) 0.0669(5) Uani 1 1 d . . . . .
H01S H 0.0297 0.9467 0.2858 0.080 Uiso 1 1 calc R . . . .
N01T N 0.98435(18) 0.3777(2) 0.62596(3) 0.0882(5) Uani 1 1 d . . . . .
C01U C 0.14003(17) 1.14739(18) 0.33135(4) 0.0653(4) Uani 1 1 d . . . . .
H01U H 0.1931 1.1506 0.3467 0.078 Uiso 1 1 calc R . . . .
N01V N 0.54310(18) 0.8557(2) 0.65901(3) 0.0897(5) Uani 1 1 d . . . . .
C01W C 0.28640(19) 0.8623(2) 0.28549(3) 0.0740(5) Uani 1 1 d . . . . .
H01W H 0.3092 0.9511 0.2842 0.089 Uiso 1 1 calc R . . . .
C01X C 0.7729(2) -0.5244(2) 0.33044(4) 0.0835(6) Uani 1 1 d . . . . .
H01X H 0.8388 -0.5767 0.3374 0.100 Uiso 1 1 calc R . . . .
C01Y C 0.6176(2) 0.5800(2) 0.62108(3) 0.0717(5) Uani 1 1 d . . . . .
C01Z C -0.0006(2) 1.2574(2) 0.29993(4) 0.0847(6) Uani 1 1 d . . . . .
H01Z H -0.0417 1.3342 0.2939 0.102 Uiso 1 1 calc R . . . .
C020 C 0.1948(2) 0.6871(2) 0.30895(4) 0.0779(5) Uani 1 1 d . . . . .
H020 H 0.1546 0.6574 0.3234 0.093 Uiso 1 1 calc R . . . .
C021 C 0.6089(2) 0.0058(2) 0.29100(4) 0.0822(6) Uani 1 1 d . . . . .
H021 H 0.5686 0.0391 0.3052 0.099 Uiso 1 1 calc R . . . .
C022 C -0.01784(18) 1.1408(3) 0.28632(4) 0.0799(6) Uani 1 1 d . . . . .
H022 H -0.0712 1.1387 0.2710 0.096 Uiso 1 1 calc R . . . .
C023 C 0.0779(2) 1.2604(2) 0.32253(4) 0.0791(6) Uani 1 1 d . . . . .
H023 H 0.0891 1.3392 0.3319 0.095 Uiso 1 1 calc R . . . .
C024 C 0.57877(19) -0.3688(2) 0.31020(4) 0.0787(5) Uani 1 1 d . . . . .
H024 H 0.5126 -0.3167 0.3033 0.094 Uiso 1 1 calc R . . . .
N025 N 0.6608(2) 0.5113(2) 0.63692(4) 0.1152(8) Uani 1 1 d . . . . .
C026 C 0.7433(2) -0.1492(2) 0.27308(4) 0.0898(7) Uani 1 1 d . . . . .
H026 H 0.7966 -0.2218 0.2752 0.108 Uiso 1 1 calc R . . . .
C027 C 0.6636(3) -0.5826(2) 0.32136(5) 0.0940(7) Uani 1 1 d . . . . .
H027 H 0.6548 -0.6744 0.3221 0.113 Uiso 1 1 calc R . . . .
C028 C 0.3143(2) 0.7734(3) 0.26626(4) 0.0948(7) Uani 1 1 d . . . . .
H028 H 0.3548 0.8027 0.2518 0.114 Uiso 1 1 calc R . . . .
C029 C 0.2831(3) 0.6422(3) 0.26821(5) 0.1014(8) Uani 1 1 d . . . . .
H029 H 0.3013 0.5829 0.2550 0.122 Uiso 1 1 calc R . . . .
C02A C 0.5666(2) -0.5056(3) 0.31112(5) 0.0980(7) Uani 1 1 d . . . . .
H02A H 0.4923 -0.5455 0.3048 0.118 Uiso 1 1 calc R . . . .
C02B C 0.2249(2) 0.5981(3) 0.28968(5) 0.0978(7) Uani 1 1 d . . . . .
H02B H 0.2058 0.5085 0.2913 0.117 Uiso 1 1 calc R . . . .
C02C C 0.7240(4) -0.0908(3) 0.24894(5) 0.1242(12) Uani 1 1 d . . . . .
H02C H 0.7623 -0.1255 0.2346 0.149 Uiso 1 1 calc R . . . .
C02D C 0.6511(4) 0.0153(3) 0.24568(5) 0.1333(14) Uani 1 1 d . . . . .
H02D H 0.6401 0.0557 0.2292 0.160 Uiso 1 1 calc R . . . .
C02E C 0.5920(3) 0.0656(3) 0.26638(5) 0.1191(10) Uani 1 1 d . . . . .
H02E H 0.5407 0.1396 0.2640 0.143 Uiso 1 1 calc R . . . .

loop_
_atom_site_aniso_label
_atom_site_aniso_U_11
_atom_site_aniso_U_22
_atom_site_aniso_U_33
_atom_site_aniso_U_23
_atom_site_aniso_U_13
_atom_site_aniso_U_12
N001 0.0463(6) 0.0354(6) 0.0398(6) 0.0026(5) 0.0015(5) 0.0003(5)
N002 0.0526(7) 0.0364(6) 0.0437(6) 0.0033(5) 0.0012(5) 0.0005(5)
N003 0.0499(6) 0.0410(6) 0.0393(6) 0.0026(5) -0.0008(5) -0.0008(5)
N004 0.0436(6) 0.0426(7) 0.0497(7) 0.0023(5) 0.0059(5) 0.0018(5)
N005 0.0520(7) 0.0377(6) 0.0482(7) -0.0011(5) 0.0035(5) 0.0009(5)
N006 0.0442(6) 0.0546(8) 0.0483(7) -0.0018(6) 0.0049(5) 0.0006(6)
N007 0.0507(7) 0.0416(7) 0.0459(7) 0.0050(5) 0.0037(5) 0.0038(5)
N008 0.0578(7) 0.0501(7) 0.0480(7) 0.0076(6) 0.0036(6) 0.0068(6)
N009 0.0828(10) 0.0651(9) 0.0408(7) 0.0066(6) 0.0036(6) 0.0236(8)
N00A 0.0956(11) 0.0558(8) 0.0406(7) -0.0061(6) -0.0079(7) 0.0072(8)
C00B 0.0383(7) 0.0419(8) 0.0383(7) 0.0029(6) 0.0019(5) -0.0014(6)
C00C 0.0422(7) 0.0347(7) 0.0397(7) 0.0020(6) 0.0021(5) -0.0016(6)
C00D 0.0385(7) 0.0361(7) 0.0404(7) 0.0033(6) 0.0026(5) -0.0022(6)
C00E 0.0397(7) 0.0399(7) 0.0472(8) 0.0073(6) 0.0055(6) -0.0007(6)
C00F 0.0377(7) 0.0422(8) 0.0397(7) 0.0032(6) 0.0034(5) -0.0044(6)
C00G 0.0379(7) 0.0363(7) 0.0478(8) 0.0062(6) 0.0058(6) -0.0008(6)
C00H 0.0457(8) 0.0538(9) 0.0400(7) -0.0041(6) 0.0066(6) 0.0032(7)
C00I 0.0413(7) 0.0359(7) 0.0443(7) 0.0041(6) 0.0022(6) -0.0028(6)
C00J 0.0439(7) 0.0352(7) 0.0427(7) 0.0023(6) 0.0032(6) -0.0023(6)
C00K 0.0427(7) 0.0376(7) 0.0465(8) 0.0065(6) 0.0037(6) 0.0018(6)
C00L 0.0399(7) 0.0379(7) 0.0494(8) 0.0036(6) 0.0060(6) 0.0006(6)
C00M 0.0379(7) 0.0446(8) 0.0473(8) 0.0028(6) 0.0069(6) -0.0002(6)
C00N 0.0473(8) 0.0424(8) 0.0412(7) -0.0005(6) -0.0002(6) -0.0035(6)
C00O 0.0450(7) 0.0428(8) 0.0409(7) 0.0024(6) 0.0029(6) 0.0043(6)
C00P 0.0463(8) 0.0422(8) 0.0461(8) -0.0029(6) 0.0042(6) -0.0021(6)
C00Q 0.0428(7) 0.0432(8) 0.0461(8) 0.0044(6) 0.0061(6) 0.0014(6)
C00R 0.0383(7) 0.0483(8) 0.0376(7) 0.0041(6) 0.0040(5) -0.0032(6)
C00S 0.0391(7) 0.0385(7) 0.0473(8) 0.0020(6) 0.0077(6) -0.0003(6)
C00T 0.0406(7) 0.0379(7) 0.0464(7) 0.0050(6) 0.0053(6) 0.0014(6)
C00U 0.0432(7) 0.0405(8) 0.0419(7) 0.0062(6) 0.0026(6) -0.0038(6)
C00V 0.0413(7) 0.0457(8) 0.0469(8) 0.0055(6) 0.0046(6) 0.0006(6)
C00W 0.0403(7) 0.0512(8) 0.0390(7) -0.0013(6) 0.0077(6) -0.0012(6)
C00X 0.0495(8) 0.0590(9) 0.0426(8) -0.0022(7) 0.0075(6) -0.0024(7)
C00Y 0.0473(8) 0.0468(8) 0.0454(8) 0.0061(6) 0.0046(6) 0.0006(6)
C00Z 0.0562(8) 0.0432(8) 0.0481(8) 0.0002(6) 0.0045(6) 0.0059(7)
C010 0.0654(9) 0.0539(9) 0.0391(8) -0.0006(7) 0.0086(7) -0.0003(7)
C011 0.0501(8) 0.0561(9) 0.0387(7) 0.0053(6) 0.0020(6) -0.0035(7)
C012 0.0482(8) 0.0457(8) 0.0440(8) -0.0032(6) 0.0060(6) 0.0048(6)
C013 0.0553(8) 0.0393(8) 0.0504(8) 0.0034(6) 0.0028(6) 0.0072(7)
C014 0.0473(8) 0.0605(10) 0.0452(8) 0.0060(7) 0.0078(6) 0.0067(7)
C015 0.0460(8) 0.0440(8) 0.0553(9) 0.0112(7) 0.0016(6) 0.0028(6)
C016 0.0501(8) 0.0385(8) 0.0594(9) 0.0005(7) 0.0073(7) 0.0052(6)
C017 0.0581(9) 0.0430(8) 0.0519(8) 0.0083(7) 0.0011(7) -0.0004(7)
C018 0.0616(9) 0.0533(9) 0.0428(8) 0.0064(7) 0.0039(7) 0.0091(7)
C019 0.0433(8) 0.0605(10) 0.0472(8) 0.0021(7) 0.0049(6) -0.0011(7)
C01A 0.0610(9) 0.0520(9) 0.0474(8) 0.0141(7) -0.0024(7) 0.0010(7)
C01B 0.0525(8) 0.0572(9) 0.0473(8) 0.0077(7) 0.0031(6) 0.0037(7)
N01C 0.1046(13) 0.0653(10) 0.0708(10) -0.0215(9) 0.0104(9) 0.0050(9)
C01D 0.0589(9) 0.0658(11) 0.0460(8) 0.0150(8) 0.0094(7) 0.0142(8)
C01E 0.0540(9) 0.0383(8) 0.0664(10) 0.0093(7) 0.0037(7) 0.0080(7)
C01F 0.0531(9) 0.0621(10) 0.0509(9) 0.0048(7) 0.0048(7) 0.0159(8)
C01G 0.0635(10) 0.0683(11) 0.0466(8) 0.0049(8) 0.0118(7) 0.0193(8)
C01H 0.0510(8) 0.0646(10) 0.0499(8) 0.0089(8) 0.0033(7) 0.0125(8)
C01I 0.0710(10) 0.0543(10) 0.0465(8) -0.0048(7) 0.0061(7) -0.0035(8)
C01J 0.0620(9) 0.0501(9) 0.0508(9) -0.0050(8) 0.0063(7) 0.0012(7)
C01K 0.0609(9) 0.0594(10) 0.0384(8) -0.0063(7) 0.0008(6) 0.0067(8)
C01L 0.0605(9) 0.0663(10) 0.0372(8) 0.0011(7) 0.0098(6) 0.0021(8)
C01M 0.0791(11) 0.0637(11) 0.0389(8) -0.0047(7) -0.0029(7) -0.0063(9)
C01N 0.0749(11) 0.0567(10) 0.0429(8) -0.0065(7) 0.0003(7) 0.0100(8)
C01O 0.0679(10) 0.0666(11) 0.0439(8) 0.0039(8) 0.0027(7) 0.0134(9)
C01P 0.0674(10) 0.0540(9) 0.0464(9) -0.0018(7) -0.0046(7) -0.0005(8)
C01Q 0.0591(10) 0.0727(12) 0.0505(10) -0.0016(8) 0.0045(7) 0.0021(8)
C01R 0.0801(12) 0.0737(13) 0.0557(10) -0.0053(9) -0.0047(9) 0.0155(10)
C01S 0.0675(11) 0.0851(13) 0.0483(9) 0.0108(9) 0.0058(8) 0.0135(10)
N01T 0.1101(14) 0.1012(14) 0.0500(9) 0.0021(8) -0.0157(8) -0.0051(11)
C01U 0.0674(11) 0.0644(11) 0.0637(10) 0.0087(9) 0.0018(8) 0.0085(9)
N01V 0.0986(13) 0.1144(15) 0.0562(10) -0.0099(9) 0.0066(8) 0.0045(11)
C01W 0.0829(13) 0.0844(13) 0.0563(10) 0.0135(10) 0.0156(9) 0.0189(11)
C01X 0.1133(18) 0.0725(14) 0.0653(12) 0.0054(10) 0.0115(11) 0.0297(13)
C01Y 0.0949(14) 0.0668(12) 0.0526(10) 0.0070(9) 0.0001(9) 0.0148(10)
C01Z 0.0896(14) 0.0860(16) 0.0798(13) 0.0333(12) 0.0155(11) 0.0321(12)
C020 0.0923(14) 0.0758(13) 0.0663(11) -0.0031(10) 0.0118(10) -0.0020(11)
C021 0.1054(16) 0.0758(13) 0.0625(11) 0.0037(10) -0.0120(10) 0.0101(12)
C022 0.0709(12) 0.1147(18) 0.0541(10) 0.0261(11) 0.0049(9) 0.0261(12)
C023 0.0873(13) 0.0658(12) 0.0852(13) 0.0183(10) 0.0126(11) 0.0152(10)
C024 0.0735(12) 0.0746(13) 0.0864(13) -0.0086(11) -0.0039(10) 0.0066(10)
N025 0.174(2) 0.0934(14) 0.0744(12) 0.0223(11) -0.0133(13) 0.0365(15)
C026 0.1226(18) 0.0946(16) 0.0537(11) -0.0197(11) 0.0170(11) -0.0106(14)
C027 0.143(2) 0.0605(13) 0.0826(15) 0.0049(11) 0.0340(15) 0.0064(15)
C028 0.1051(17) 0.128(2) 0.0538(11) 0.0058(13) 0.0197(11) 0.0337(16)
C029 0.1161(19) 0.121(2) 0.0663(14) -0.0319(14) -0.0010(13) 0.0208(17)
C02A 0.0982(17) 0.0806(16) 0.1157(19) -0.0094(14) 0.0111(14) -0.0175(14)
C02B 0.1146(19) 0.0848(16) 0.0931(17) -0.0273(13) 0.0020(14) -0.0038(14)
C02C 0.208(3) 0.116(2) 0.0519(13) -0.0172(14) 0.0298(16) -0.063(2)
C02D 0.250(4) 0.094(2) 0.0498(13) 0.0087(14) -0.0266(18) -0.082(2)
C02E 0.180(3) 0.0757(15) 0.0918(18) 0.0194(14) -0.0499(18) -0.0156(17)

loop_
_atom_type_symbol
_atom_type_description
_atom_type_scat_dispersion_real
_atom_type_scat_dispersion_imag
_atom_type_scat_source
C C 0.0181 0.0091 'International Tables Vol C Tables 4.2.6.8 and 6.1.1.4'
H H 0.0000 0.0000 'International Tables Vol C Tables 4.2.6.8 and 6.1.1.4'
N N 0.0311 0.0180 'International Tables Vol C Tables 4.2.6.8 and 6.1.1.4'

loop_
_geom_angle_atom_site_label_1
_geom_angle_atom_site_label_2
_geom_angle_atom_site_label_3
_geom_angle
_geom_angle_site_symmetry_1
_geom_angle_site_symmetry_3
_geom_angle_publ_flag
C00D N001 C00C 113.59(11) . . ?
C00I N002 C00J 113.33(12) . . ?
C00N N003 C00C 116.24(12) . . ?
C00S N004 C00M 113.60(12) . . ?
C00P N005 C00J 116.40(12) . . ?
C019 N006 C00M 116.40(13) . . ?
C00T N007 C00Q 113.65(12) . . ?
C01B N008 C00Q 116.43(13) . . ?
C018 N009 C01D 121.72(13) . . ?
C018 N009 C01O 119.54(13) . . ?
C01D N009 C01O 118.73(12) . . ?
C01K N00A C01M 121.94(14) . . ?
C01K N00A C01N 119.65(13) . . ?
C01M N00A C01N 118.31(13) . . ?
C00F C00B C00D 106.58(12) . . ?
C00O C00B C00D 134.81(12) . . ?
C00O C00B C00F 118.51(12) . . ?
N001 C00C C00J 122.54(12) . . ?
N003 C00C N001 116.40(12) . . ?
N003 C00C C00J 121.06(12) . . ?
N001 C00D C00B 129.06(12) . . ?
N001 C00D C00I 123.36(12) . . ?
C00B C00D C00I 107.54(11) . . ?
C00G C00E C00V 116.79(12) . . ?
C00G C00E C015 114.99(13) . . ?
C015 C00E C00V 128.14(13) . . ?
C00R C00F C00B 124.34(13) . . ?
C00R C00F C00U 123.21(13) . . ?
C00U C00F C00B 112.38(12) . . ?
C00E C00G C00K 124.18(13) . . ?
C00E C00G C00L 123.48(13) . . ?
C00L C00G C00K 112.33(12) . . ?
C00X C00H C00W 124.12(14) . . ?
C010 C00H C00W 119.16(13) . . ?
C010 C00H C00X 116.72(13) . . ?
N002 C00I C00D 123.91(12) . . ?
N002 C00I C00U 128.28(12) . . ?
C00U C00I C00D 107.80(11) . . ?
N002 C00J C00C 123.25(12) . . ?
N005 C00J N002 115.25(12) . . ?
N005 C00J C00C 121.49(12) . . ?
C00G C00K C00T 106.06(12) . . ?
C013 C00K C00G 118.39(13) . . ?
C013 C00K C00T 135.51(13) . . ?
C00G C00L C00S 106.33(12) . . ?
C016 C00L C00G 119.78(13) . . ?
C016 C00L C00S 133.87(14) . . ?
N004 C00M C00Q 122.69(13) . . ?
N006 C00M N004 115.65(13) . . ?
N006 C00M C00Q 121.66(13) . . ?
N003 C00N C00P 122.28(12) . . ?
N003 C00N C01P 119.25(13) . . ?
C00P C00N C01P 118.47(13) . . ?
C00B C00O H00O 120.9 . . ?
C00B C00O C012 118.27(13) . . ?
C012 C00O H00O 120.9 . . ?
N005 C00P C00N 122.50(13) . . ?
N005 C00P C01J 116.22(13) . . ?
C00N C00P C01J 121.25(13) . . ?
N007 C00Q C00M 122.92(13) . . ?
N008 C00Q N007 116.30(13) . . ?
N008 C00Q C00M 120.78(13) . . ?
C00F C00R C00W 116.21(12) . . ?
C00F C00R C011 115.17(13) . . ?
C011 C00R C00W 128.48(13) . . ?
N004 C00S C00L 128.08(13) . . ?
N004 C00S C00T 124.18(13) . . ?
C00L C00S C00T 107.73(12) . . ?
N007 C00T C00K 129.50(13) . . ?
N007 C00T C00S 122.96(13) . . ?
C00K C00T C00S 107.54(11) . . ?
C00F C00U C00I 105.69(11) . . ?
C017 C00U C00F 119.89(13) . . ?
C017 C00U C00I 134.37(14) . . ?
C00E C00V C00Y 121.66(13) . . ?
C00Z C00V C00E 117.83(13) . . ?
C00Z C00V C00Y 120.51(13) . . ?
C00R C00W C00H 122.65(13) . . ?
C012 C00W C00H 119.18(13) . . ?
C012 C00W C00R 118.04(12) . . ?
C00H C00X H00X 119.1 . . ?
C01L C00X C00H 121.76(15) . . ?
C01L C00X H00X 119.1 . . ?
C014 C00Y C00V 122.02(13) . . ?
C01F C00Y C00V 121.17(13) . . ?
C01F C00Y C014 116.81(13) . . ?
C00V C00Z H00Z 117.8 . . ?
C00V C00Z C013 124.41(14) . . ?
C013 C00Z H00Z 117.8 . . ?
C00H C010 H010 119.0 . . ?
C01I C010 C00H 122.07(14) . . ?
C01I C010 H010 119.0 . . ?
C00R C011 H011 119.3 . . ?
C01A C011 C00R 121.45(13) . . ?
C01A C011 H011 119.3 . . ?
C00O C012 H012 117.7 . . ?
C00W C012 C00O 124.53(14) . . ?
C00W C012 H012 117.7 . . ?
C00K C013 C00Z 118.39(13) . . ?
C00K C013 H013 120.8 . . ?
C00Z C013 H013 120.8 . . ?
C00Y C014 H014 119.1 . . ?
C01H C014 C00Y 121.80(14) . . ?
C01H C014 H014 119.1 . . ?
C00E C015 H015 119.4 . . ?
C01E C015 C00E 121.29(13) . . ?
C01E C015 H015 119.4 . . ?
C00L C016 H016 121.1 . . ?
C00L C016 C01E 117.83(14) . . ?
C01E C016 H016 121.1 . . ?
C00U C017 H017 121.1 . . ?
C00U C017 C01A 117.89(15) . . ?
C01A C017 H017 121.1 . . ?
C01G C018 N009 120.87(14) . . ?
C01G C018 C01H 118.18(14) . . ?
C01H C018 N009 120.95(14) . . ?
N006 C019 C01B 122.17(14) . . ?
N006 C019 C01Q 117.94(15) . . ?
C01B C019 C01Q 119.86(15) . . ?
C011 C01A C017 122.35(14) . . ?
C011 C01A H01A 118.8 . . ?
C017 C01A H01A 118.8 . . ?
N008 C01B C019 122.54(14) . . ?
N008 C01B C01Y 117.83(15) . . ?
C019 C01B C01Y 119.63(14) . . ?
C01S C01D N009 120.07(17) . . ?
C01U C01D N009 121.07(15) . . ?
C01U C01D C01S 118.85(16) . . ?
C015 C01E C016 122.60(14) . . ?
C015 C01E H01E 118.7 . . ?
C016 C01E H01E 118.7 . . ?
C00Y C01F H01F 119.0 . . ?
C01G C01F C00Y 121.91(14) . . ?
C01G C01F H01F 119.0 . . ?
C018 C01G H01G 119.7 . . ?
C01F C01G C018 120.59(14) . . ?
C01F C01G H01G 119.7 . . ?
C014 C01H C018 120.69(14) . . ?
C014 C01H H01H 119.7 . . ?
C018 C01H H01H 119.7 . . ?
C010 C01I H01I 119.6 . . ?
C010 C01I C01K 120.83(16) . . ?
C01K C01I H01I 119.6 . . ?
N01C C01J C00P 179.13(18) . . ?
N00A C01K C01I 120.30(16) . . ?
N00A C01K C01L 121.85(14) . . ?
C01L C01K C01I 117.85(14) . . ?
C00X C01L C01K 120.76(14) . . ?
C00X C01L H01L 119.6 . . ?
C01K C01L H01L 119.6 . . ?
C021 C01M N00A 121.20(16) . . ?
C026 C01M N00A 119.87(18) . . ?
C026 C01M C021 118.91(18) . . ?
C01R C01N N00A 119.77(17) . . ?
C024 C01N N00A 120.62(17) . . ?
C024 C01N C01R 119.61(18) . . ?
C01W C01O N009 119.77(17) . . ?
C020 C01O N009 120.71(16) . . ?
C020 C01O C01W 119.52(17) . . ?
N01T C01P C00N 174.43(19) . . ?
N01V C01Q C019 176.9(2) . . ?
C01N C01R H01R 119.9 . . ?
C01X C01R C01N 120.2(2) . . ?
C01X C01R H01R 119.9 . . ?
C01D C01S H01S 120.1 . . ?
C022 C01S C01D 119.7(2) . . ?
C022 C01S H01S 120.1 . . ?
C01D C01U H01U 119.7 . . ?
C023 C01U C01D 120.61(18) . . ?
C023 C01U H01U 119.7 . . ?
C01O C01W H01W 120.1 . . ?
C028 C01W C01O 119.8(2) . . ?
C028 C01W H01W 120.1 . . ?
C01R C01X H01X 119.8 . . ?
C027 C01X C01R 120.3(2) . . ?
C027 C01X H01X 119.8 . . ?
N025 C01Y C01B 177.9(2) . . ?
C022 C01Z H01Z 120.2 . . ?
C022 C01Z C023 119.53(19) . . ?
C023 C01Z H01Z 120.2 . . ?
C01O C020 H020 119.9 . . ?
C01O C020 C02B 120.2(2) . . ?
C02B C020 H020 119.9 . . ?
C01M C021 H021 120.3 . . ?
C01M C021 C02E 119.4(2) . . ?
C02E C021 H021 120.3 . . ?
C01S C022 H022 119.6 . . ?
C01Z C022 C01S 120.85(19) . . ?
C01Z C022 H022 119.6 . . ?
C01U C023 H023 119.8 . . ?
C01Z C023 C01U 120.4(2) . . ?
C01Z C023 H023 119.8 . . ?
C01N C024 H024 120.1 . . ?
C01N C024 C02A 119.7(2) . . ?
C02A C024 H024 120.1 . . ?
C01M C026 H026 119.5 . . ?
C02C C026 C01M 121.0(3) . . ?
C02C C026 H026 119.5 . . ?
C01X C027 H027 120.1 . . ?
C01X C027 C02A 119.8(2) . . ?
C02A C027 H027 120.1 . . ?
C01W C028 H028 119.7 . . ?
C029 C028 C01W 120.6(2) . . ?
C029 C028 H028 119.7 . . ?
C028 C029 H029 120.0 . . ?
C028 C029 C02B 119.9(2) . . ?
C02B C029 H029 120.0 . . ?
C024 C02A H02A 119.8 . . ?
C027 C02A C024 120.3(2) . . ?
C027 C02A H02A 119.8 . . ?
C020 C02B H02B 120.0 . . ?
C029 C02B C020 119.9(2) . . ?
C029 C02B H02B 120.0 . . ?
C026 C02C H02C 119.8 . . ?
C02D C02C C026 120.5(3) . . ?
C02D C02C H02C 119.8 . . ?
C02C C02D H02D 119.8 . . ?
C02C C02D C02E 120.4(2) . . ?
C02E C02D H02D 119.8 . . ?
C021 C02E H02E 120.1 . . ?
C02D C02E C021 119.8(3) . . ?
C02D C02E H02E 120.1 . . ?

loop_
_geom_bond_atom_site_label_1
_geom_bond_atom_site_label_2
_geom_bond_distance
_geom_bond_site_symmetry_2
_geom_bond_publ_flag
N001 C00C 1.3701(17) . ?
N001 C00D 1.3128(17) . ?
N002 C00I 1.3003(18) . ?
N002 C00J 1.3716(17) . ?
N003 C00C 1.3495(17) . ?
N003 C00N 1.3269(18) . ?
N004 C00M 1.3680(18) . ?
N004 C00S 1.2997(18) . ?
N005 C00J 1.3414(18) . ?
N005 C00P 1.3207(18) . ?
N006 C00M 1.3434(18) . ?
N006 C019 1.319(2) . ?
N007 C00Q 1.3710(18) . ?
N007 C00T 1.3105(18) . ?
N008 C00Q 1.3473(18) . ?
N008 C01B 1.3215(19) . ?
N009 C018 1.4059(19) . ?
N009 C01D 1.421(2) . ?
N009 C01O 1.427(2) . ?
N00A C01K 1.3957(19) . ?
N00A C01M 1.424(2) . ?
N00A C01N 1.433(2) . ?
C00B C00D 1.4501(19) . ?
C00B C00F 1.4177(19) . ?
C00B C00O 1.376(2) . ?
C00C C00J 1.4289(19) . ?
C00D C00I 1.4705(19) . ?
C00E C00G 1.4001(19) . ?
C00E C00V 1.436(2) . ?
C00E C015 1.421(2) . ?
C00F C00R 1.4019(19) . ?
C00F C00U 1.417(2) . ?
C00G C00K 1.4200(19) . ?
C00G C00L 1.413(2) . ?
C00H C00W 1.4718(19) . ?
C00H C00X 1.399(2) . ?
C00H C010 1.396(2) . ?
C00I C00U 1.4658(19) . ?
C00K C00T 1.4602(19) . ?
C00K C013 1.375(2) . ?
C00L C00S 1.456(2) . ?
C00L C016 1.372(2) . ?
C00M C00Q 1.429(2) . ?
C00N C00P 1.408(2) . ?
C00N C01P 1.443(2) . ?
C00O H00O 0.9300 . ?
C00O C012 1.3983(19) . ?
C00P C01J 1.447(2) . ?
C00R C00W 1.439(2) . ?
C00R C011 1.419(2) . ?
C00S C00T 1.469(2) . ?
C00U C017 1.372(2) . ?
C00V C00Y 1.476(2) . ?
C00V C00Z 1.395(2) . ?
C00W C012 1.394(2) . ?
C00X H00X 0.9300 . ?
C00X C01L 1.378(2) . ?
C00Y C014 1.397(2) . ?
C00Y C01F 1.392(2) . ?
C00Z H00Z 0.9300 . ?
C00Z C013 1.404(2) . ?
C010 H010 0.9300 . ?
C010 C01I 1.371(2) . ?
C011 H011 0.9300 . ?
C011 C01A 1.377(2) . ?
C012 H012 0.9300 . ?
C013 H013 0.9300 . ?
C014 H014 0.9300 . ?
C014 C01H 1.369(2) . ?
C015 H015 0.9300 . ?
C015 C01E 1.374(2) . ?
C016 H016 0.9300 . ?
C016 C01E 1.401(2) . ?
C017 H017 0.9300 . ?
C017 C01A 1.405(2) . ?
C018 C01G 1.390(2) . ?
C018 C01H 1.393(2) . ?
C019 C01B 1.410(2) . ?
C019 C01Q 1.444(2) . ?
C01A H01A 0.9300 . ?
C01B C01Y 1.445(2) . ?
N01C C01J 1.136(2) . ?
C01D C01S 1.388(2) . ?
C01D C01U 1.383(3) . ?
C01E H01E 0.9300 . ?
C01F H01F 0.9300 . ?
C01F C01G 1.373(2) . ?
C01G H01G 0.9300 . ?
C01H H01H 0.9300 . ?
C01I H01I 0.9300 . ?
C01I C01K 1.397(2) . ?
C01K C01L 1.397(2) . ?
C01L H01L 0.9300 . ?
C01M C021 1.368(3) . ?
C01M C026 1.368(3) . ?
C01N C01R 1.378(2) . ?
C01N C024 1.368(3) . ?
C01O C01W 1.383(2) . ?
C01O C020 1.375(3) . ?
C01P N01T 1.132(2) . ?
C01Q N01V 1.132(2) . ?
C01R H01R 0.9300 . ?
C01R C01X 1.374(3) . ?
C01S H01S 0.9300 . ?
C01S C022 1.386(3) . ?
C01U H01U 0.9300 . ?
C01U C023 1.377(3) . ?
C01W H01W 0.9300 . ?
C01W C028 1.376(3) . ?
C01X H01X 0.9300 . ?
C01X C027 1.361(3) . ?
C01Y N025 1.133(2) . ?
C01Z H01Z 0.9300 . ?
C01Z C022 1.368(3) . ?
C01Z C023 1.372(3) . ?
C020 H020 0.9300 . ?
C020 C02B 1.384(3) . ?
C021 H021 0.9300 . ?
C021 C02E 1.388(3) . ?
C022 H022 0.9300 . ?
C023 H023 0.9300 . ?
C024 H024 0.9300 . ?
C024 C02A 1.384(3) . ?
C026 H026 0.9300 . ?
C026 C02C 1.362(4) . ?
C027 H027 0.9300 . ?
C027 C02A 1.369(4) . ?
C028 H028 0.9300 . ?
C028 C029 1.368(4) . ?
C029 H029 0.9300 . ?
C029 C02B 1.372(4) . ?
C02A H02A 0.9300 . ?
C02B H02B 0.9300 . ?
C02C H02C 0.9300 . ?
C02C C02D 1.328(5) . ?
C02D H02D 0.9300 . ?
C02D C02E 1.367(5) . ?
C02E H02E 0.9300 . ?
